data_4031535
loop_
_publ_author_name
'Chen, Chao'
'Lu, Chunxin'
'Zheng, Qing'
'Ni, Shengliang'
'Zhang, Min'
'Chen, Wanzhi'

_publ_section_title
;
 Synthesis and structures of ruthenium-NHC complexes and their catalysis
 in hydrogen transfer reaction.
;
_journal_name_full 'Beilstein journal of organic chemistry'
_journal_page_first 1786
_journal_page_last 1795
_journal_paper_doi 10.3762/bjoc.11.194
_journal_volume 11
_journal_year 2015
_chemical_formula_sum 'C20 H22 F12 N10 P2 Ru'
_chemical_formula_weight 793.49
_chemical_name_systematic
; 
 ? 
;
_space_group_IT_number 15
_symmetry_cell_setting monoclinic
_symmetry_space_group_name_Hall '-C 2yc'
_symmetry_space_group_name_H-M 'C 1 2/c 1'
_atom_sites_solution_hydrogens geom
_atom_sites_solution_primary direct
_atom_sites_solution_secondary difmap
_audit_creation_method SHELXL-97
_cell_angle_alpha 90.00
_cell_angle_beta 130.19(3)
_cell_angle_gamma 90.00
_cell_formula_units_Z 4
_cell_length_a 23.240(3)
_cell_length_b 10.3410(5)
_cell_length_c 16.060(4)
_cell_measurement_temperature 293(2)
_cell_volume 2948.4(16)
_computing_cell_refinement 'Bruker FRAMBO'
_computing_data_collection 'Bruker FRAMBO'
_computing_data_reduction 'Bruker SAINT'
_computing_molecular_graphics 'Bruker SHELXTL'
_computing_publication_material 'Bruker SHELXTL'
_computing_structure_refinement 'SHELXL-97 (Sheldrick, 1997)'
_computing_structure_solution 'SHELXS-97 (Sheldrick, 1990)'
_diffrn_ambient_temperature 293(2)
_diffrn_measured_fraction_theta_full 0.997
_diffrn_measured_fraction_theta_max 0.997
_diffrn_measurement_device_type 'multiwire proportional'
_diffrn_measurement_method 'phi and omega scans'
_diffrn_radiation_monochromator graphite
_diffrn_radiation_source 'fine-focus sealed tube'
_diffrn_radiation_type MoK\a
_diffrn_radiation_wavelength 0.71073
_diffrn_reflns_av_R_equivalents 0.0289
_diffrn_reflns_av_sigmaI/netI 0.0396
_diffrn_reflns_limit_h_max 20
_diffrn_reflns_limit_h_min -27
_diffrn_reflns_limit_k_max 12
_diffrn_reflns_limit_k_min -10
_diffrn_reflns_limit_l_max 19
_diffrn_reflns_limit_l_min -15
_diffrn_reflns_number 5571
_diffrn_reflns_theta_full 25.01
_diffrn_reflns_theta_max 25.01
_diffrn_reflns_theta_min 3.23
_exptl_absorpt_coefficient_mu 0.749
_exptl_absorpt_correction_T_max 0.760
_exptl_absorpt_correction_T_min 0.716
_exptl_absorpt_correction_type multi-scan
_exptl_absorpt_process_details sadabs
_exptl_crystal_colour yellow
_exptl_crystal_density_diffrn 1.788
_exptl_crystal_density_method 'not measured'
_exptl_crystal_description block
_exptl_crystal_F_000 1576
_exptl_crystal_size_max 0.45
_exptl_crystal_size_mid 0.42
_exptl_crystal_size_min 0.36
_refine_diff_density_max 1.055
_refine_diff_density_min -0.646
_refine_diff_density_rms 0.099
_refine_ls_extinction_method none
_refine_ls_goodness_of_fit_ref 1.059
_refine_ls_hydrogen_treatment constr
_refine_ls_matrix_type full
_refine_ls_number_parameters 206
_refine_ls_number_reflns 2597
_refine_ls_number_restraints 0
_refine_ls_restrained_S_all 1.059
_refine_ls_R_factor_all 0.0617
_refine_ls_R_factor_gt 0.0539
_refine_ls_shift/su_max 0.003
_refine_ls_shift/su_mean 0.000
_refine_ls_structure_factor_coef Fsqd
_refine_ls_weighting_details 'calc w=1/[\s^2^(Fo^2^)+(0.0910P)^2^+8.5820P] where P=(Fo^2^+2Fc^2^)/3'
_refine_ls_weighting_scheme calc
_refine_ls_wR_factor_gt 0.1465
_refine_ls_wR_factor_ref 0.1558
_reflns_number_gt 2289
_reflns_number_total 2597
_reflns_threshold_expression >2sigma(I)
_cod_data_source_file 1860-5397-11-194-S1.cif
_cod_data_source_block 1
_cod_depositor_comments 'Adding full bibliography for 4031535--4031539.cif.'
_cod_original_cell_volume 2948.4(8)
_cod_original_sg_symbol_H-M C2/c
_cod_database_code 4031535

loop_
_symmetry_equiv_pos_as_xyz
'x, y, z'
'-x, y, -z+1/2'
'x+1/2, y+1/2, z'
'-x+1/2, y+1/2, -z+1/2'
'-x, -y, -z'
'x, -y, z-1/2'
'-x+1/2, -y+1/2, -z'
'x+1/2, -y+1/2, z-1/2'

loop_
_atom_site_label
_atom_site_type_symbol
_atom_site_fract_x
_atom_site_fract_y
_atom_site_fract_z
_atom_site_U_iso_or_equiv
_atom_site_adp_type
_atom_site_occupancy
_atom_site_symmetry_multiplicity
_atom_site_calc_flag
_atom_site_refinement_flags
Ru1 Ru 0.0000 0.03976(5) 0.2500 0.0382(2) Uani 1 2 d S
N4 N -0.0416(2) -0.0975(4) 0.1283(3) 0.0415(9) Uani 1 1 d .
N3 N -0.0159(3) -0.1939(5) 0.0207(4) 0.0603(12) Uani 1 1 d .
N2 N 0.0697(3) -0.0562(4) 0.1646(4) 0.0476(10) Uani 1 1 d .
N1 N 0.1559(3) 0.0665(4) 0.2922(4) 0.0517(10) Uani 1 1 d .
N5 N -0.0419(2) 0.1859(4) 0.1401(3) 0.0447(9) Uani 1 1 d .
C2 C 0.0871(3) 0.0243(5) 0.2467(4) 0.0429(11) Uani 1 1 d .
C5 C 0.0015(3) -0.1207(5) 0.1003(4) 0.0460(11) Uani 1 1 d .
C9 C -0.0557(3) 0.2797(5) 0.0932(4) 0.0509(12) Uani 1 1 d .
C8 C -0.1076(3) -0.1598(5) 0.0681(4) 0.0530(12) Uani 1 1 d .
H8 H -0.1392 -0.1484 0.0842 0.064 Uiso 1 1 calc R
C6 C -0.0817(4) -0.2527(6) -0.0371(5) 0.0689(17) Uani 1 1 d .
H6 H -0.0960 -0.3053 -0.0947 0.083 Uiso 1 1 calc R
C4 C 0.1286(4) -0.0614(6) 0.1626(6) 0.0648(16) Uani 1 1 d .
H4 H 0.1303 -0.1096 0.1153 0.078 Uiso 1 1 calc R
C7 C -0.1302(4) -0.2397(5) -0.0160(5) 0.0627(14) Uani 1 1 d .
H7 H -0.1761 -0.2830 -0.0570 0.075 Uiso 1 1 calc R
C1 C 0.1993(3) 0.1545(6) 0.3846(5) 0.0704(16) Uani 1 1 d .
H1A H 0.1657 0.2057 0.3864 0.106 Uiso 1 1 calc R
H1B H 0.2290 0.2101 0.3775 0.106 Uiso 1 1 calc R
H1C H 0.2320 0.1056 0.4509 0.106 Uiso 1 1 calc R
C3 C 0.1813(4) 0.0153(7) 0.2407(6) 0.0637(16) Uani 1 1 d .
H3 H 0.2274 0.0324 0.2586 0.076 Uiso 1 1 calc R
C10 C -0.0711(4) 0.4006(6) 0.0377(5) 0.0719(17) Uani 1 1 d .
H10A H -0.1118 0.4438 0.0274 0.108 Uiso 1 1 calc R
H10B H -0.0847 0.3844 -0.0320 0.108 Uiso 1 1 calc R
H10C H -0.0269 0.4541 0.0806 0.108 Uiso 1 1 calc R
P1 P 0.34320(10) 0.05744(16) 0.19838(14) 0.0639(4) Uani 1 1 d .
F1 F 0.3146(4) 0.1555(7) 0.2379(8) 0.190(3) Uani 1 1 d .
F2 F 0.2676(3) -0.0204(6) 0.1430(6) 0.130(2) Uani 1 1 d .
F3 F 0.3691(5) -0.0419(9) 0.1616(10) 0.253(7) Uani 1 1 d .
F4 F 0.4153(3) 0.1388(6) 0.2477(5) 0.141(2) Uani 1 1 d .
F5 F 0.3010(4) 0.1367(14) 0.0949(7) 0.287(8) Uani 1 1 d .
F6 F 0.3795(7) -0.0121(12) 0.3002(8) 0.257(6) Uani 1 1 d .

loop_
_atom_site_aniso_label
_atom_site_aniso_U_11
_atom_site_aniso_U_22
_atom_site_aniso_U_33
_atom_site_aniso_U_23
_atom_site_aniso_U_13
_atom_site_aniso_U_12
Ru1 0.0502(4) 0.0371(3) 0.0437(4) 0.000 0.0377(3) 0.000
N4 0.055(2) 0.0353(19) 0.048(2) 0.0031(17) 0.039(2) 0.0040(17)
N3 0.078(3) 0.063(3) 0.053(2) -0.006(2) 0.048(3) 0.008(2)
N2 0.063(3) 0.049(2) 0.057(3) 0.0048(19) 0.051(2) 0.0073(19)
N1 0.053(3) 0.056(2) 0.062(3) 0.008(2) 0.044(2) 0.003(2)
N5 0.053(2) 0.048(2) 0.049(2) -0.001(2) 0.040(2) 0.0000(18)
C2 0.051(3) 0.043(3) 0.046(3) 0.009(2) 0.036(2) 0.005(2)
C5 0.065(3) 0.042(2) 0.050(3) 0.006(2) 0.045(3) 0.009(2)
C9 0.061(3) 0.055(3) 0.057(3) 0.005(3) 0.048(3) 0.007(2)
C8 0.063(3) 0.047(3) 0.058(3) -0.003(2) 0.043(3) -0.003(2)
C6 0.096(5) 0.058(3) 0.054(3) -0.010(3) 0.049(4) 0.007(3)
C4 0.082(4) 0.067(4) 0.084(4) 0.006(3) 0.071(4) 0.014(3)
C7 0.072(4) 0.053(3) 0.061(3) -0.007(3) 0.042(3) -0.005(3)
C1 0.052(3) 0.074(4) 0.084(4) -0.005(3) 0.043(3) -0.007(3)
C3 0.060(4) 0.077(4) 0.081(4) 0.010(3) 0.058(4) 0.008(3)
C10 0.095(5) 0.063(4) 0.081(4) 0.030(3) 0.067(4) 0.027(3)
P1 0.0785(11) 0.0634(9) 0.0639(10) -0.0052(7) 0.0523(9) -0.0056(7)
F1 0.182(6) 0.129(5) 0.292(9) -0.096(6) 0.167(7) -0.031(5)
F2 0.129(4) 0.126(4) 0.192(6) -0.058(4) 0.129(5) -0.046(3)
F3 0.209(8) 0.275(11) 0.403(15) -0.243(11) 0.254(10) -0.128(8)
F4 0.090(3) 0.134(5) 0.156(5) -0.018(4) 0.060(4) -0.035(3)
F5 0.125(6) 0.439(18) 0.189(7) 0.179(10) 0.053(5) -0.040(8)
F6 0.251(11) 0.292(11) 0.182(9) 0.150(9) 0.118(9) 0.032(9)

loop_
_atom_type_symbol
_atom_type_description
_atom_type_scat_dispersion_real
_atom_type_scat_dispersion_imag
_atom_type_scat_source
C C 0.0033 0.0016 'International Tables Vol C Tables 4.2.6.8 and 6.1.1.4'
H H 0.0000 0.0000 'International Tables Vol C Tables 4.2.6.8 and 6.1.1.4'
F F 0.0171 0.0103 'International Tables Vol C Tables 4.2.6.8 and 6.1.1.4'
N N 0.0061 0.0033 'International Tables Vol C Tables 4.2.6.8 and 6.1.1.4'
P P 0.1023 0.0942 'International Tables Vol C Tables 4.2.6.8 and 6.1.1.4'
Ru Ru -1.2594 0.8363 'International Tables Vol C Tables 4.2.6.8 and 6.1.1.4'

loop_
_geom_angle_atom_site_label_1
_geom_angle_atom_site_label_2
_geom_angle_atom_site_label_3
_geom_angle
_geom_angle_site_symmetry_1
_geom_angle_site_symmetry_3
N5 Ru1 N5 83.9(2) 2 .
N5 Ru1 C2 87.87(16) 2 2
N5 Ru1 C2 98.74(18) . 2
N5 Ru1 C2 98.74(18) 2 .
N5 Ru1 C2 87.87(16) . .
C2 Ru1 C2 171.2(3) 2 .
N5 Ru1 N4 174.20(14) 2 .
N5 Ru1 N4 91.12(16) . .
C2 Ru1 N4 95.88(17) 2 .
C2 Ru1 N4 78.02(18) . .
N5 Ru1 N4 91.12(16) 2 2
N5 Ru1 N4 174.20(14) . 2
C2 Ru1 N4 78.02(18) 2 2
C2 Ru1 N4 95.88(16) . 2
N4 Ru1 N4 94.0(2) . 2
C8 N4 C5 115.0(4) . .
C8 N4 Ru1 129.0(3) . .
C5 N4 Ru1 115.8(3) . .
C5 N3 C6 116.3(5) . .
C2 N2 C5 119.6(4) . .
C2 N2 C4 111.0(5) . .
C5 N2 C4 129.4(5) . .
C2 N1 C3 111.5(5) . .
C2 N1 C1 124.3(4) . .
C3 N1 C1 124.1(5) . .
C9 N5 Ru1 168.4(4) . .
N1 C2 N2 103.4(4) . .
N1 C2 Ru1 144.1(4) . .
N2 C2 Ru1 112.5(3) . .
N3 C5 N4 126.7(5) . .
N3 C5 N2 119.6(4) . .
N4 C5 N2 113.7(4) . .
N5 C9 C10 177.9(7) . .
N4 C8 C7 122.4(5) . .
N4 C8 H8 118.8 . .
C7 C8 H8 118.8 . .
N3 C6 C7 123.0(5) . .
N3 C6 H6 118.5 . .
C7 C6 H6 118.5 . .
C3 C4 N2 106.2(5) . .
C3 C4 H4 126.9 . .
N2 C4 H4 126.9 . .
C8 C7 C6 116.6(6) . .
C8 C7 H7 121.7 . .
C6 C7 H7 121.7 . .
N1 C1 H1A 109.5 . .
N1 C1 H1B 109.5 . .
H1A C1 H1B 109.5 . .
N1 C1 H1C 109.5 . .
H1A C1 H1C 109.5 . .
H1B C1 H1C 109.5 . .
C4 C3 N1 107.8(5) . .
C4 C3 H3 126.1 . .
N1 C3 H3 126.1 . .
C9 C10 H10A 109.5 . .
C9 C10 H10B 109.5 . .
H10A C10 H10B 109.5 . .
C9 C10 H10C 109.5 . .
H10A C10 H10C 109.5 . .
H10B C10 H10C 109.5 . .
F6 P1 F3 90.9(8) . .
F6 P1 F5 174.3(8) . .
F3 P1 F5 94.6(8) . .
F6 P1 F1 87.4(7) . .
F3 P1 F1 177.2(5) . .
F5 P1 F1 87.1(7) . .
F6 P1 F4 92.5(5) . .
F3 P1 F4 89.8(4) . .
F5 P1 F4 89.3(4) . .
F1 P1 F4 92.5(4) . .
F6 P1 F2 90.5(5) . .
F3 P1 F2 90.7(3) . .
F5 P1 F2 87.7(4) . .
F1 P1 F2 87.1(3) . .
F4 P1 F2 177.0(4) . .

loop_
_geom_bond_atom_site_label_1
_geom_bond_atom_site_label_2
_geom_bond_distance
_geom_bond_site_symmetry_2
Ru1 N5 2.033(4) 2
Ru1 N5 2.033(4) .
Ru1 C2 2.066(5) 2
Ru1 C2 2.066(5) .
Ru1 N4 2.081(4) .
Ru1 N4 2.081(4) 2
N4 C8 1.337(7) .
N4 C5 1.359(6) .
N3 C5 1.306(6) .
N3 C6 1.318(8) .
N2 C2 1.380(7) .
N2 C5 1.382(7) .
N2 C4 1.393(7) .
N1 C2 1.330(7) .
N1 C3 1.395(7) .
N1 C1 1.454(8) .
N5 C9 1.139(6) .
C9 C10 1.440(8) .
C8 C7 1.367(7) .
C8 H8 0.9300 .
C6 C7 1.377(9) .
C6 H6 0.9300 .
C4 C3 1.311(9) .
C4 H4 0.9300 .
C7 H7 0.9300 .
C1 H1A 0.9600 .
C1 H1B 0.9600 .
C1 H1C 0.9600 .
C3 H3 0.9300 .
C10 H10A 0.9600 .
C10 H10B 0.9600 .
C10 H10C 0.9600 .
P1 F6 1.457(7) .
P1 F3 1.491(6) .
P1 F5 1.513(7) .
P1 F1 1.554(6) .
P1 F4 1.560(5) .
P1 F2 1.584(5) .

loop_
_geom_torsion_atom_site_label_1
_geom_torsion_atom_site_label_2
_geom_torsion_atom_site_label_3
_geom_torsion_atom_site_label_4
_geom_torsion
_geom_torsion_site_symmetry_1
N5 Ru1 N4 C8 -123.8(14) 2
N5 Ru1 N4 C8 -92.6(4) .
C2 Ru1 N4 C8 6.3(4) 2
C2 Ru1 N4 C8 179.8(4) .
N4 Ru1 N4 C8 84.6(4) 2
N5 Ru1 N4 C5 51.0(15) 2
N5 Ru1 N4 C5 82.1(3) .
C2 Ru1 N4 C5 -179.0(3) 2
C2 Ru1 N4 C5 -5.4(3) .
N4 Ru1 N4 C5 -100.6(3) 2
N5 Ru1 N5 C9 24.1(18) 2
C2 Ru1 N5 C9 110.9(18) 2
C2 Ru1 N5 C9 -75.0(18) .
N4 Ru1 N5 C9 -152.9(18) .
N4 Ru1 N5 C9 55(3) 2
C3 N1 C2 N2 0.3(6) .
C1 N1 C2 N2 -179.4(5) .
C3 N1 C2 Ru1 -176.5(5) .
C1 N1 C2 Ru1 3.8(9) .
C5 N2 C2 N1 178.6(4) .
C4 N2 C2 N1 0.2(5) .
C5 N2 C2 Ru1 -3.4(5) .
C4 N2 C2 Ru1 178.2(3) .
N5 Ru1 C2 N1 6.1(6) 2
N5 Ru1 C2 N1 89.6(6) .
C2 Ru1 C2 N1 -131.8(6) 2
N4 Ru1 C2 N1 -178.8(6) .
N4 Ru1 C2 N1 -85.9(6) 2
N5 Ru1 C2 N2 -170.6(3) 2
N5 Ru1 C2 N2 -87.1(3) .
C2 Ru1 C2 N2 51.5(3) 2
N4 Ru1 C2 N2 4.5(3) .
N4 Ru1 C2 N2 97.4(3) 2
C6 N3 C5 N4 -1.1(8) .
C6 N3 C5 N2 179.8(5) .
C8 N4 C5 N3 1.6(7) .
Ru1 N4 C5 N3 -173.9(4) .
C8 N4 C5 N2 -179.3(4) .
Ru1 N4 C5 N2 5.2(5) .
C2 N2 C5 N3 178.0(4) .
C4 N2 C5 N3 -3.9(8) .
C2 N2 C5 N4 -1.2(6) .
C4 N2 C5 N4 176.9(5) .
Ru1 N5 C9 C10 -6(16) .
C5 N4 C8 C7 -0.7(7) .
Ru1 N4 C8 C7 174.1(4) .
C5 N3 C6 C7 -0.3(9) .
C2 N2 C4 C3 -0.7(6) .
C5 N2 C4 C3 -178.9(5) .
N4 C8 C7 C6 -0.5(8) .
N3 C6 C7 C8 1.0(9) .
N2 C4 C3 N1 0.9(7) .
C2 N1 C3 C4 -0.8(7) .
C1 N1 C3 C4 178.9(5) .
